data_4122613
loop_
_publ_author_name
'McKenzie, Lallie C.'
'Zaikova, Tatiana O.'
'Hutchison, James E.'

_publ_section_title
;
 Structurally similar triphenylphosphine-stabilized undecagolds,
 Au11(PPh3)7Cl3 and [Au11(PPh3)8Cl2]Cl, exhibit distinct ligand exchange
 pathways with glutathione.
;
_journal_issue 38
_journal_name_full 'Journal of the American Chemical Society'
_journal_page_first 13426
_journal_page_last 13435
_journal_paper_doi 10.1021/ja5075689
_journal_volume 136
_journal_year 2014
_chemical_formula_sum 'C154 H148 Au11 Cl7 O4 P8'
_chemical_formula_weight 4725.27
_chemical_name_systematic
; 
 ? 
;
_space_group_IT_number 14
_symmetry_cell_setting monoclinic
_symmetry_space_group_name_Hall '-P 2ybc'
_symmetry_space_group_name_H-M 'P 1 21/c 1'
_atom_sites_solution_hydrogens geom
_atom_sites_solution_primary direct
_atom_sites_solution_secondary difmap
_audit_creation_method SHELXLTL
_cell_angle_alpha 90.00
_cell_angle_beta 96.0670(10)
_cell_angle_gamma 90.00
_cell_formula_units_Z 4
_cell_length_a 22.5421(15)
_cell_length_b 18.0509(12)
_cell_length_c 34.593(2)
_cell_measurement_reflns_used 9126
_cell_measurement_temperature 153(2)
_cell_measurement_theta_max 27.08
_cell_measurement_theta_min 2.22
_cell_volume 13997.2(15)
_computing_cell_refinement 'Bruker SMART'
_computing_data_collection 'Bruker SMART'
_computing_data_reduction 'Bruker SAINT'
_computing_molecular_graphics 'Bruker SHELXTL'
_computing_publication_material 'Bruker SHELXTL'
_computing_structure_refinement 'Bruker SHELXTL'
_computing_structure_solution 'Bruker SHELXTL'
_diffrn_ambient_temperature 153(2)
_diffrn_measured_fraction_theta_full 0.945
_diffrn_measured_fraction_theta_max 0.945
_diffrn_measurement_device_type 'CCD area detector'
_diffrn_measurement_method 'phi and omega scans'
_diffrn_radiation_monochromator graphite
_diffrn_radiation_source 'fine-focus sealed tube'
_diffrn_radiation_type MoK\a
_diffrn_radiation_wavelength 0.71073
_diffrn_reflns_av_R_equivalents 0.0737
_diffrn_reflns_av_sigmaI/netI 0.0995
_diffrn_reflns_limit_h_max 30
_diffrn_reflns_limit_h_min -29
_diffrn_reflns_limit_k_max 24
_diffrn_reflns_limit_k_min -23
_diffrn_reflns_limit_l_max 45
_diffrn_reflns_limit_l_min -44
_diffrn_reflns_number 111788
_diffrn_reflns_theta_full 28.32
_diffrn_reflns_theta_max 28.32
_diffrn_reflns_theta_min 1.18
_exptl_absorpt_coefficient_mu 11.760
_exptl_absorpt_correction_T_max 1.000
_exptl_absorpt_correction_T_min 0.463
_exptl_absorpt_correction_type multi-scan
_exptl_absorpt_process_details SADABS
_exptl_crystal_colour Red
_exptl_crystal_density_diffrn 2.242
_exptl_crystal_density_method 'not measured'
_exptl_crystal_description Plate
_exptl_crystal_F_000 8848
_exptl_crystal_size_max 0.38
_exptl_crystal_size_mid 0.35
_exptl_crystal_size_min 0.02
_refine_diff_density_max 3.923
_refine_diff_density_min -3.808
_refine_diff_density_rms 0.369
_refine_ls_extinction_method none
_refine_ls_goodness_of_fit_ref 1.040
_refine_ls_hydrogen_treatment noref
_refine_ls_matrix_type full
_refine_ls_number_parameters 1486
_refine_ls_number_reflns 32960
_refine_ls_number_restraints 0
_refine_ls_restrained_S_all 1.040
_refine_ls_R_factor_all 0.0886
_refine_ls_R_factor_gt 0.0484
_refine_ls_shift/su_max 0.002
_refine_ls_shift/su_mean 0.000
_refine_ls_structure_factor_coef Fsqd
_refine_ls_weighting_details 'calc w=1/[\s^2^(Fo^2^)+(0.0434P)^2^+0.0000P] where P=(Fo^2^+2Fc^2^)/3'
_refine_ls_weighting_scheme calc
_refine_ls_wR_factor_gt 0.1045
_refine_ls_wR_factor_ref 0.1144
_reflns_number_gt 20978
_reflns_number_total 32960
_reflns_threshold_expression >2sigma(I)
_cod_data_source_file ja5075689_si_003.cif
_cod_data_source_block lmk1
_cod_depositor_comments
;
The following automatic conversions were performed:

'_symmetry_cell_setting' value 'Monoclinic' changed to 'monoclinic'
according to
/home/saulius/struct/COD-crude-data--automatic-downloads/rss-feeds/ACS/lib/dictionaries/cif_core.dic
dictionary named 'cif_core.dic' version 2.4.2 from 2011-04-26.

Automatic conversion script
Id: cif_fix_values 2281 2013-09-26 08:29:07Z andrius 

 Adding full bibliography for 4122612--4122613.cif.
;
_cod_original_cell_volume 13997.4(16)
_cod_original_sg_symbol_H-M P2(1)/c
_cod_database_code 4122613

loop_
_symmetry_equiv_pos_as_xyz
'x, y, z'
'-x, y+1/2, -z+1/2'
'-x, -y, -z'
'x, -y-1/2, z-1/2'

loop_
_atom_site_label
_atom_site_type_symbol
_atom_site_fract_x
_atom_site_fract_y
_atom_site_fract_z
_atom_site_U_iso_or_equiv
_atom_site_adp_type
_atom_site_occupancy
_atom_site_symmetry_multiplicity
_atom_site_calc_flag
_atom_site_refinement_flags
Au1 Au 0.220756(18) 0.30702(2) 0.631566(10) 0.01438(9) Uani 1 1 d .
Au2 Au 0.154179(19) 0.20223(2) 0.591684(10) 0.01861(9) Uani 1 1 d .
Au3 Au 0.191082(19) 0.18857(2) 0.673778(10) 0.02031(10) Uani 1 1 d .
Au4 Au 0.104893(19) 0.29633(2) 0.647017(11) 0.02020(9) Uani 1 1 d .
Au5 Au 0.139871(19) 0.36760(2) 0.577550(10) 0.02056(10) Uani 1 1 d .
Au6 Au 0.24729(2) 0.29055(2) 0.558101(10) 0.02048(10) Uani 1 1 d .
Au7 Au 0.283358(19) 0.18237(2) 0.622015(11) 0.01938(9) Uani 1 1 d .
Au8 Au 0.25597(2) 0.31604(2) 0.706646(10) 0.02297(10) Uani 1 1 d .
Au9 Au 0.17386(2) 0.42734(2) 0.661862(11) 0.02120(10) Uani 1 1 d .
Au10 Au 0.254826(19) 0.43766(2) 0.603730(10) 0.01940(9) Uani 1 1 d .
Au11 Au 0.337356(19) 0.32895(2) 0.639752(11) 0.02154(10) Uani 1 1 d .
Cl1 Cl 0.16393(16) 0.08423(17) 0.70882(8) 0.0440(8) Uani 1 1 d .
Cl2 Cl 0.07044(13) 0.42266(15) 0.53040(8) 0.0337(7) Uani 1 1 d .
P1 P 0.09174(13) 0.11924(14) 0.55860(7) 0.0189(6) Uani 1 1 d .
P2 P 0.01199(13) 0.30100(14) 0.66694(7) 0.0211(6) Uani 1 1 d .
P3 P 0.26220(14) 0.28047(15) 0.49351(7) 0.0223(6) Uani 1 1 d .
P4 P 0.32994(13) 0.06883(15) 0.62701(7) 0.0209(6) Uani 1 1 d .
P5 P 0.28643(15) 0.31449(16) 0.77204(7) 0.0300(7) Uani 1 1 d .
P6 P 0.13443(13) 0.53528(14) 0.68241(7) 0.0213(6) Uani 1 1 d .
P7 P 0.28632(13) 0.55014(15) 0.58309(8) 0.0219(6) Uani 1 1 d .
P8 P 0.43784(14) 0.35092(15) 0.64458(8) 0.0237(7) Uani 1 1 d .
C1 C 0.1239(6) 0.0845(6) 0.5159(3) 0.029(3) Uani 1 1 d .
C2 C 0.0893(5) 0.0811(6) 0.4795(3) 0.031(3) Uani 1 1 d .
H2A H 0.0488 0.0967 0.4768 0.038 Uiso 1 1 calc R
C3 C 0.1162(5) 0.0541(7) 0.4475(3) 0.036(3) Uani 1 1 d .
H3A H 0.0939 0.0524 0.4226 0.043 Uiso 1 1 calc R
C4 C 0.1738(5) 0.0304(6) 0.4516(3) 0.031(3) Uani 1 1 d .
H4A H 0.1914 0.0117 0.4298 0.037 Uiso 1 1 calc R
C5 C 0.2071(5) 0.0335(7) 0.4880(3) 0.036(3) Uani 1 1 d .
H5A H 0.2472 0.0166 0.4911 0.043 Uiso 1 1 calc R
C6 C 0.1814(5) 0.0612(6) 0.5195(3) 0.032(3) Uani 1 1 d .
H6A H 0.2044 0.0640 0.5441 0.038 Uiso 1 1 calc R
C7 C 0.0727(5) 0.0373(5) 0.5846(3) 0.024(2) Uani 1 1 d .
C8 C 0.0585(5) -0.0299(6) 0.5657(3) 0.030(3) Uani 1 1 d .
H8A H 0.0618 -0.0340 0.5386 0.036 Uiso 1 1 calc R
C9 C 0.0398(5) -0.0896(6) 0.5853(3) 0.034(3) Uani 1 1 d .
H9A H 0.0297 -0.1347 0.5720 0.041 Uiso 1 1 calc R
C10 C 0.0356(6) -0.0835(7) 0.6259(4) 0.044(3) Uani 1 1 d .
H10A H 0.0217 -0.1244 0.6397 0.053 Uiso 1 1 calc R
C11 C 0.0513(6) -0.0198(7) 0.6450(3) 0.045(4) Uani 1 1 d .
H11J H 0.0485 -0.0160 0.6721 0.054 Uiso 1 1 calc R
C12 C 0.0719(5) 0.0404(6) 0.6245(3) 0.035(3) Uani 1 1 d .
H12F H 0.0855 0.0838 0.6382 0.042 Uiso 1 1 calc R
C13 C 0.0187(5) 0.1578(6) 0.5420(3) 0.021(2) Uani 1 1 d .
C14 C 0.0129(5) 0.2341(6) 0.5359(3) 0.027(3) Uani 1 1 d .
H14A H 0.0465 0.2656 0.5412 0.032 Uiso 1 1 calc R
C15 C -0.0422(5) 0.2635(7) 0.5221(3) 0.031(3) Uani 1 1 d .
H15A H -0.0461 0.3156 0.5187 0.037 Uiso 1 1 calc R
C16 C -0.0906(6) 0.2193(6) 0.5135(3) 0.035(3) Uani 1 1 d .
H16A H -0.1278 0.2403 0.5035 0.043 Uiso 1 1 calc R
C17 C -0.0857(6) 0.1425(6) 0.5194(3) 0.033(3) Uani 1 1 d .
H17A H -0.1193 0.1113 0.5132 0.040 Uiso 1 1 calc R
C18 C -0.0308(5) 0.1124(6) 0.5343(3) 0.030(3) Uani 1 1 d .
H18A H -0.0274 0.0607 0.5393 0.036 Uiso 1 1 calc R
C19 C -0.0282(5) 0.3842(6) 0.6493(3) 0.026(3) Uani 1 1 d .
C20 C -0.0133(5) 0.4138(6) 0.6144(3) 0.032(3) Uani 1 1 d .
H12I H 0.0193 0.3939 0.6025 0.039 Uiso 1 1 calc R
C21 C -0.0452(6) 0.4708(7) 0.5974(4) 0.044(3) Uani 1 1 d .
H21A H -0.0332 0.4932 0.5746 0.053 Uiso 1 1 calc R
C22 C -0.0970(7) 0.4975(7) 0.6138(4) 0.061(5) Uani 1 1 d .
H22A H -0.1217 0.5344 0.6008 0.073 Uiso 1 1 calc R
C23 C -0.1095(7) 0.4699(8) 0.6471(4) 0.066(5) Uani 1 1 d .
H23A H -0.1429 0.4892 0.6585 0.079 Uiso 1 1 calc R
C24 C -0.0761(6) 0.4136(6) 0.6666(3) 0.043(3) Uani 1 1 d .
H24A H -0.0858 0.3957 0.6910 0.051 Uiso 1 1 calc R
C25 C 0.0138(5) 0.2928(5) 0.7193(3) 0.023(2) Uani 1 1 d .
C26 C -0.0362(5) 0.2841(6) 0.7392(3) 0.028(3) Uani 1 1 d .
H26A H -0.0746 0.2828 0.7249 0.033 Uiso 1 1 calc R
C27 C -0.0317(7) 0.2773(6) 0.7791(3) 0.044(4) Uani 1 1 d .
H27A H -0.0666 0.2729 0.7920 0.052 Uiso 1 1 calc R
C28 C 0.0237(6) 0.2770(6) 0.8002(3) 0.035(3) Uani 1 1 d .
H28A H 0.0267 0.2721 0.8277 0.043 Uiso 1 1 calc R
C29 C 0.0751(6) 0.2838(6) 0.7817(3) 0.034(3) Uani 1 1 d .
H29A H 0.1132 0.2833 0.7963 0.040 Uiso 1 1 calc R
C30 C 0.0706(5) 0.2912(6) 0.7418(3) 0.028(3) Uani 1 1 d .
H30A H 0.1058 0.2954 0.7291 0.033 Uiso 1 1 calc R
C31 C -0.0412(5) 0.2286(5) 0.6507(3) 0.022(2) Uani 1 1 d .
C32 C -0.0893(5) 0.2417(6) 0.6235(3) 0.033(3) Uani 1 1 d .
H32A H -0.0947 0.2893 0.6120 0.040 Uiso 1 1 calc R
C33 C -0.1304(6) 0.1849(6) 0.6128(3) 0.039(3) Uani 1 1 d .
H33A H -0.1641 0.1945 0.5946 0.046 Uiso 1 1 calc R
C34 C -0.1218(5) 0.1164(7) 0.6283(3) 0.038(3) Uani 1 1 d .
H34A H -0.1497 0.0780 0.6213 0.045 Uiso 1 1 calc R
C35 C -0.0715(6) 0.1026(6) 0.6546(3) 0.041(3) Uani 1 1 d .
H35A H -0.0648 0.0542 0.6650 0.050 Uiso 1 1 calc R
C36 C -0.0321(5) 0.1578(6) 0.6656(3) 0.035(3) Uani 1 1 d .
H36A H 0.0017 0.1478 0.6837 0.042 Uiso 1 1 calc R
C37 C 0.1935(5) 0.2835(5) 0.4607(3) 0.021(2) Uani 1 1 d .
C38 C 0.1940(6) 0.3050(6) 0.4213(3) 0.030(3) Uani 1 1 d .
H38A H 0.2306 0.3171 0.4115 0.036 Uiso 1 1 calc R
C39 C 0.1419(6) 0.3083(6) 0.3976(3) 0.031(3) Uani 1 1 d .
H39A H 0.1428 0.3216 0.3711 0.038 Uiso 1 1 calc R
C40 C 0.0863(7) 0.2922(7) 0.4116(3) 0.046(4) Uani 1 1 d .
H40A H 0.0506 0.2944 0.3944 0.056 Uiso 1 1 calc R
C41 C 0.0842(6) 0.2733(7) 0.4504(3) 0.042(3) Uani 1 1 d .
H41A H 0.0474 0.2635 0.4606 0.050 Uiso 1 1 calc R
C42 C 0.1398(5) 0.2693(6) 0.4741(3) 0.029(3) Uani 1 1 d .
H42A H 0.1395 0.2560 0.5006 0.034 Uiso 1 1 calc R
C43 C 0.2997(5) 0.1953(6) 0.4815(3) 0.031(3) Uani 1 1 d .
C44 C 0.2988(5) 0.1701(6) 0.4436(3) 0.035(3) Uani 1 1 d .
H44A H 0.2765 0.1956 0.4229 0.042 Uiso 1 1 calc R
C45 C 0.3308(7) 0.1074(7) 0.4362(3) 0.052(4) Uani 1 1 d .
H45A H 0.3301 0.0910 0.4101 0.063 Uiso 1 1 calc R
C46 C 0.3635(6) 0.0678(7) 0.4648(4) 0.051(4) Uani 1 1 d .
H46A H 0.3846 0.0241 0.4593 0.061 Uiso 1 1 calc R
C47 C 0.3641(6) 0.0951(7) 0.5023(3) 0.050(4) Uani 1 1 d .
H47A H 0.3870 0.0693 0.5227 0.060 Uiso 1 1 calc R
C48 C 0.3335(5) 0.1572(6) 0.5117(3) 0.027(3) Uani 1 1 d .
H48A H 0.3351 0.1739 0.5379 0.033 Uiso 1 1 calc R
C49 C 0.3033(5) 0.3553(6) 0.4738(3) 0.025(3) Uani 1 1 d .
C50 C 0.3556(5) 0.3455(7) 0.4569(3) 0.033(3) Uani 1 1 d .
H50A H 0.3732 0.2978 0.4562 0.040 Uiso 1 1 calc R
C51 C 0.3824(6) 0.4061(8) 0.4407(3) 0.040(3) Uani 1 1 d .
H51A H 0.4176 0.3989 0.4282 0.048 Uiso 1 1 calc R
C52 C 0.3588(7) 0.4760(8) 0.4424(3) 0.054(4) Uani 1 1 d .
H52A H 0.3781 0.5166 0.4316 0.065 Uiso 1 1 calc R
C53 C 0.3063(6) 0.4876(7) 0.4601(3) 0.040(3) Uani 1 1 d .
H53A H 0.2897 0.5358 0.4614 0.048 Uiso 1 1 calc R
C54 C 0.2794(6) 0.4277(6) 0.4755(3) 0.033(3) Uani 1 1 d .
H54A H 0.2438 0.4350 0.4875 0.039 Uiso 1 1 calc R
C55 C 0.2852(5) -0.0070(6) 0.6047(3) 0.024(2) Uani 1 1 d .
C56 C 0.2974(6) -0.0473(6) 0.5719(3) 0.035(3) Uani 1 1 d .
H56A H 0.3317 -0.0362 0.5591 0.042 Uiso 1 1 calc R
C57 C 0.2594(7) -0.1031(6) 0.5583(3) 0.048(4) Uani 1 1 d .
H57A H 0.2688 -0.1320 0.5368 0.058 Uiso 1 1 calc R
C58 C 0.2082(6) -0.1180(7) 0.5750(4) 0.040(3) Uani 1 1 d .
H58A H 0.1821 -0.1563 0.5648 0.048 Uiso 1 1 calc R
C59 C 0.1945(7) -0.0771(7) 0.6070(3) 0.051(4) Uani 1 1 d .
H59A H 0.1590 -0.0868 0.6186 0.061 Uiso 1 1 calc R
C60 C 0.2331(5) -0.0223(6) 0.6217(3) 0.026(3) Uani 1 1 d .
H60A H 0.2241 0.0055 0.6436 0.031 Uiso 1 1 calc R
C61 C 0.3462(5) 0.0396(6) 0.6778(3) 0.024(3) Uani 1 1 d .
C62 C 0.3454(5) 0.0909(6) 0.7072(3) 0.027(3) Uani 1 1 d .
H62A H 0.3343 0.1408 0.7014 0.033 Uiso 1 1 calc R
C63 C 0.3611(6) 0.0690(7) 0.7457(3) 0.038(3) Uani 1 1 d .
H63A H 0.3601 0.1044 0.7659 0.045 Uiso 1 1 calc R
C64 C 0.3776(6) -0.0012(7) 0.7548(3) 0.042(3) Uani 1 1 d .
H64A H 0.3903 -0.0140 0.7810 0.051 Uiso 1 1 calc R
C65 C 0.3759(6) -0.0552(7) 0.7255(3) 0.051(4) Uani 1 1 d .
H65A H 0.3857 -0.1052 0.7319 0.061 Uiso 1 1 calc R
C66 C 0.3598(5) -0.0348(6) 0.6866(3) 0.035(3) Uani 1 1 d .
H66A H 0.3580 -0.0710 0.6665 0.042 Uiso 1 1 calc R
C67 C 0.4027(5) 0.0615(6) 0.6093(3) 0.028(3) Uani 1 1 d .
C68 C 0.4332(5) -0.0066(7) 0.6067(3) 0.036(3) Uani 1 1 d .
H68A H 0.4139 -0.0514 0.6125 0.043 Uiso 1 1 calc R
C69 C 0.4896(6) -0.0094(7) 0.5961(4) 0.049(4) Uani 1 1 d .
H69A H 0.5088 -0.0558 0.5940 0.059 Uiso 1 1 calc R
C70 C 0.5196(6) 0.0568(8) 0.5882(4) 0.054(4) Uani 1 1 d .
H70A H 0.5594 0.0555 0.5816 0.065 Uiso 1 1 calc R
C71 C 0.4903(6) 0.1223(7) 0.5904(4) 0.043(3) Uani 1 1 d .
H71A H 0.5098 0.1668 0.5844 0.051 Uiso 1 1 calc R
C72 C 0.4321(6) 0.1261(6) 0.6012(3) 0.037(3) Uani 1 1 d .
H72A H 0.4131 0.1727 0.6030 0.045 Uiso 1 1 calc R
C73 C 0.2367(5) 0.3612(5) 0.8017(3) 0.022(2) Uani 1 1 d .
C74 C 0.2048(6) 0.4223(6) 0.7878(3) 0.035(3) Uani 1 1 d .
H74A H 0.2097 0.4400 0.7625 0.042 Uiso 1 1 calc R
C75 C 0.1663(6) 0.4583(6) 0.8091(3) 0.035(3) Uani 1 1 d .
H75A H 0.1470 0.5022 0.7992 0.042 Uiso 1 1 calc R
C76 C 0.1552(6) 0.4313(6) 0.8449(3) 0.040(3) Uani 1 1 d .
H76A H 0.1278 0.4560 0.8595 0.049 Uiso 1 1 calc R
C77 C 0.1837(5) 0.3691(6) 0.8592(3) 0.030(3) Uani 1 1 d .
H77A H 0.1749 0.3496 0.8835 0.036 Uiso 1 1 calc R
C78 C 0.2254(6) 0.3340(6) 0.8389(3) 0.038(3) Uani 1 1 d .
H78A H 0.2464 0.2920 0.8497 0.046 Uiso 1 1 calc R
C79 C 0.3576(6) 0.3557(8) 0.7859(3) 0.041(3) Uani 1 1 d .
C80 C 0.3614(7) 0.4233(8) 0.8064(4) 0.059(4) Uani 1 1 d .
H80A H 0.3265 0.4476 0.8130 0.071 Uiso 1 1 calc R
C81 C 0.4179(9) 0.4536(11) 0.8166(5) 0.079(5) Uani 1 1 d .
H81A H 0.4213 0.4984 0.8310 0.095 Uiso 1 1 calc R
C82 C 0.4687(9) 0.4201(12) 0.8063(4) 0.089(7) Uani 1 1 d .
H82A H 0.5065 0.4429 0.8126 0.107 Uiso 1 1 calc R
C83 C 0.4647(7) 0.3518(12) 0.7864(4) 0.078(6) Uani 1 1 d .
H83A H 0.4997 0.3264 0.7809 0.094 Uiso 1 1 calc R
C84 C 0.4095(6) 0.3229(8) 0.7752(3) 0.050(4) Uani 1 1 d .
H84A H 0.4064 0.2793 0.7597 0.060 Uiso 1 1 calc R
C85 C 0.2910(6) 0.2236(6) 0.7952(3) 0.036(3) Uani 1 1 d .
C86 C 0.2474(6) 0.1740(7) 0.7849(3) 0.041(3) Uani 1 1 d .
H86A H 0.2185 0.1851 0.7636 0.049 Uiso 1 1 calc R
C87 C 0.2434(8) 0.1069(7) 0.8045(4) 0.064(5) Uani 1 1 d .
H87A H 0.2122 0.0730 0.7967 0.076 Uiso 1 1 calc R
C88 C 0.2854(8) 0.0905(9) 0.8351(4) 0.068(5) Uani 1 1 d .
H88A H 0.2818 0.0465 0.8498 0.081 Uiso 1 1 calc R
C89 C 0.3334(8) 0.1391(9) 0.8448(3) 0.063(5) Uani 1 1 d .
H89A H 0.3638 0.1261 0.8648 0.076 Uiso 1 1 calc R
C90 C 0.3368(6) 0.2062(7) 0.8252(3) 0.044(4) Uani 1 1 d .
H90A H 0.3690 0.2394 0.8317 0.053 Uiso 1 1 calc R
C91 C 0.1843(5) 0.5815(5) 0.7199(3) 0.024(3) Uani 1 1 d .
C92 C 0.1636(6) 0.6282(6) 0.7482(3) 0.037(3) Uani 1 1 d .
H92A H 0.1221 0.6386 0.7463 0.045 Uiso 1 1 calc R
C93 C 0.1988(8) 0.6590(8) 0.7777(4) 0.063(5) Uani 1 1 d .
H93A H 0.1828 0.6909 0.7958 0.076 Uiso 1 1 calc R
C94 C 0.2588(9) 0.6429(10) 0.7809(4) 0.075(6) Uani 1 1 d .
H94A H 0.2848 0.6626 0.8018 0.090 Uiso 1 1 calc R
C95 C 0.2810(7) 0.5974(9) 0.7533(5) 0.075(5) Uani 1 1 d .
H95A H 0.3227 0.5880 0.7552 0.089 Uiso 1 1 calc R
C96 C 0.2441(5) 0.5651(7) 0.7229(4) 0.040(3) Uani 1 1 d .
H96A H 0.2598 0.5328 0.7049 0.048 Uiso 1 1 calc R
C97 C 0.1182(5) 0.6024(5) 0.6435(3) 0.023(2) Uani 1 1 d .
C98 C 0.0946(5) 0.5769(6) 0.6066(3) 0.029(3) Uani 1 1 d .
H98A H 0.0907 0.5252 0.6016 0.034 Uiso 1 1 calc R
C99 C 0.0773(6) 0.6274(7) 0.5777(3) 0.037(3) Uani 1 1 d .
H99A H 0.0609 0.6102 0.5529 0.044 Uiso 1 1 calc R
C100 C 0.0835(6) 0.7015(7) 0.5841(3) 0.042(3) Uani 1 1 d .
H10D H 0.0706 0.7355 0.5640 0.051 Uiso 1 1 calc R
C101 C 0.1084(6) 0.7277(6) 0.6198(3) 0.039(3) Uani 1 1 d .
H10B H 0.1135 0.7795 0.6240 0.047 Uiso 1 1 calc R
C102 C 0.1254(5) 0.6788(5) 0.6490(3) 0.028(3) Uani 1 1 d .
H10E H 0.1424 0.6970 0.6735 0.034 Uiso 1 1 calc R
C103 C 0.0645(5) 0.5306(5) 0.7043(3) 0.026(3) Uani 1 1 d .
C104 C 0.0199(5) 0.5815(6) 0.6971(3) 0.033(3) Uani 1 1 d .
H10F H 0.0222 0.6184 0.6777 0.040 Uiso 1 1 calc R
C105 C -0.0288(6) 0.5786(6) 0.7184(3) 0.041(3) Uani 1 1 d .
H10I H -0.0595 0.6145 0.7136 0.049 Uiso 1 1 calc R
C106 C -0.0339(6) 0.5255(7) 0.7461(3) 0.036(3) Uani 1 1 d .
H10H H -0.0680 0.5242 0.7601 0.043 Uiso 1 1 calc R
C107 C 0.0110(6) 0.4738(6) 0.7535(3) 0.032(3) Uani 1 1 d .
H10C H 0.0088 0.4371 0.7730 0.039 Uiso 1 1 calc R
C108 C 0.0600(5) 0.4764(6) 0.7318(3) 0.028(3) Uani 1 1 d .
H10G H 0.0905 0.4402 0.7362 0.034 Uiso 1 1 calc R
C109 C 0.2937(5) 0.6247(5) 0.6188(3) 0.022(2) Uani 1 1 d .
C110 C 0.2579(6) 0.6874(6) 0.6158(3) 0.037(3) Uani 1 1 d .
H11A H 0.2270 0.6926 0.5950 0.044 Uiso 1 1 calc R
C111 C 0.2679(6) 0.7413(6) 0.6432(4) 0.043(3) Uani 1 1 d .
H11D H 0.2436 0.7845 0.6408 0.052 Uiso 1 1 calc R
C112 C 0.3110(6) 0.7365(7) 0.6739(3) 0.048(4) Uani 1 1 d .
H11C H 0.3161 0.7749 0.6928 0.057 Uiso 1 1 calc R
C113 C 0.3475(6) 0.6738(7) 0.6770(3) 0.041(3) Uani 1 1 d .
H11E H 0.3784 0.6693 0.6978 0.050 Uiso 1 1 calc R
C114 C 0.3382(6) 0.6172(7) 0.6491(3) 0.039(3) Uani 1 1 d .
H11F H 0.3625 0.5741 0.6511 0.047 Uiso 1 1 calc R
C115 C 0.2413(5) 0.5881(6) 0.5401(3) 0.023(2) Uani 1 1 d .
C116 C 0.2608(6) 0.6478(6) 0.5194(3) 0.037(3) Uani 1 1 d .
H11B H 0.2961 0.6734 0.5290 0.044 Uiso 1 1 calc R
C117 C 0.2295(6) 0.6703(8) 0.4853(3) 0.045(4) Uani 1 1 d .
H11H H 0.2424 0.7120 0.4717 0.054 Uiso 1 1 calc R
C118 C 0.1792(7) 0.6321(7) 0.4710(3) 0.050(4) Uani 1 1 d .
H11G H 0.1583 0.6471 0.4470 0.060 Uiso 1 1 calc R
C119 C 0.1580(6) 0.5718(7) 0.4908(3) 0.038(3) Uani 1 1 d .
H11I H 0.1231 0.5459 0.4805 0.046 Uiso 1 1 calc R
C120 C 0.1897(5) 0.5502(6) 0.5263(3) 0.028(3) Uani 1 1 d .
H12J H 0.1758 0.5101 0.5408 0.033 Uiso 1 1 calc R
C121 C 0.3607(5) 0.5486(6) 0.5676(3) 0.025(3) Uani 1 1 d .
C122 C 0.3971(5) 0.6107(6) 0.5681(3) 0.024(2) Uani 1 1 d .
H12B H 0.3847 0.6560 0.5787 0.029 Uiso 1 1 calc R
C123 C 0.4504(5) 0.6064(6) 0.5534(3) 0.030(3) Uani 1 1 d .
H12A H 0.4752 0.6491 0.5538 0.036 Uiso 1 1 calc R
C124 C 0.4693(5) 0.5417(6) 0.5378(3) 0.030(3) Uani 1 1 d .
H12G H 0.5063 0.5395 0.5271 0.036 Uiso 1 1 calc R
C125 C 0.4335(5) 0.4800(6) 0.5381(3) 0.028(3) Uani 1 1 d .
H12C H 0.4464 0.4349 0.5276 0.033 Uiso 1 1 calc R
C126 C 0.3798(5) 0.4820(6) 0.5532(3) 0.027(3) Uani 1 1 d .
H12H H 0.3560 0.4386 0.5537 0.032 Uiso 1 1 calc R
C127 C 0.4723(5) 0.3332(6) 0.6004(3) 0.027(3) Uani 1 1 d .
C128 C 0.5328(5) 0.3433(7) 0.5969(3) 0.036(3) Uani 1 1 d .
H12D H 0.5577 0.3634 0.6182 0.043 Uiso 1 1 calc R
C129 C 0.5576(6) 0.3248(8) 0.5631(4) 0.048(4) Uani 1 1 d .
H12E H 0.5986 0.3342 0.5610 0.057 Uiso 1 1 calc R
C130 C 0.5221(6) 0.2925(6) 0.5323(3) 0.036(3) Uani 1 1 d .
H13B H 0.5393 0.2770 0.5097 0.044 Uiso 1 1 calc R
C131 C 0.4631(6) 0.2832(7) 0.5345(3) 0.041(3) Uani 1 1 d .
H13D H 0.4389 0.2630 0.5129 0.049 Uiso 1 1 calc R
C132 C 0.4364(5) 0.3028(6) 0.5684(3) 0.030(3) Uani 1 1 d .
H13A H 0.3949 0.2955 0.5695 0.036 Uiso 1 1 calc R
C133 C 0.4844(5) 0.2915(6) 0.6784(3) 0.024(2) Uani 1 1 d .
C134 C 0.4611(6) 0.2219(6) 0.6861(3) 0.043(4) Uani 1 1 d .
H13E H 0.4210 0.2103 0.6768 0.052 Uiso 1 1 calc R
C135 C 0.4961(6) 0.1696(7) 0.7073(3) 0.038(3) Uani 1 1 d .
H13G H 0.4804 0.1223 0.7127 0.045 Uiso 1 1 calc R
C136 C 0.5549(7) 0.1883(7) 0.7205(4) 0.052(4) Uani 1 1 d .
H13F H 0.5798 0.1525 0.7343 0.062 Uiso 1 1 calc R
C137 C 0.5774(6) 0.2571(7) 0.7142(4) 0.048(4) Uani 1 1 d .
H13H H 0.6173 0.2693 0.7237 0.058 Uiso 1 1 calc R
C138 C 0.5407(5) 0.3090(6) 0.6934(3) 0.032(3) Uani 1 1 d .
H13C H 0.5554 0.3576 0.6897 0.038 Uiso 1 1 calc R
C139 C 0.4595(5) 0.4435(6) 0.6614(3) 0.026(3) Uani 1 1 d .
C140 C 0.4480(6) 0.4636(6) 0.6984(3) 0.041(3) Uani 1 1 d .
H14B H 0.4274 0.4301 0.7134 0.049 Uiso 1 1 calc R
C141 C 0.4657(6) 0.5311(7) 0.7140(3) 0.046(4) Uani 1 1 d .
H14E H 0.4608 0.5419 0.7403 0.055 Uiso 1 1 calc R
C142 C 0.4904(6) 0.5825(7) 0.6915(3) 0.042(3) Uani 1 1 d .
H14D H 0.4997 0.6306 0.7016 0.050 Uiso 1 1 calc R
C143 C 0.5021(6) 0.5652(6) 0.6542(3) 0.041(3) Uani 1 1 d .
H14F H 0.5207 0.6005 0.6391 0.049 Uiso 1 1 calc R
C144 C 0.4864(6) 0.4959(6) 0.6388(3) 0.038(3) Uani 1 1 d .
H14C H 0.4939 0.4840 0.6131 0.046 Uiso 1 1 calc R

loop_
_atom_site_aniso_label
_atom_site_aniso_U_11
_atom_site_aniso_U_22
_atom_site_aniso_U_33
_atom_site_aniso_U_23
_atom_site_aniso_U_13
_atom_site_aniso_U_12
Au1 0.0212(2) 0.01285(18) 0.00902(16) -0.00050(14) 0.00132(15) 0.00194(16)
Au2 0.0264(2) 0.0165(2) 0.01240(17) -0.00230(14) 0.00008(16) -0.00135(17)
Au3 0.0287(3) 0.0182(2) 0.01393(18) 0.00313(15) 0.00177(16) 0.00008(18)
Au4 0.0241(2) 0.0188(2) 0.01820(19) 0.00000(15) 0.00481(17) 0.00042(18)
Au5 0.0268(3) 0.0199(2) 0.01426(18) 0.00291(15) -0.00116(17) 0.00309(18)
Au6 0.0296(3) 0.0214(2) 0.01093(17) -0.00095(15) 0.00449(17) 0.00117(18)
Au7 0.0251(2) 0.0146(2) 0.01838(19) -0.00021(15) 0.00206(16) 0.00376(17)
Au8 0.0342(3) 0.0241(2) 0.01001(17) -0.00126(15) -0.00072(17) 0.00097(19)
Au9 0.0319(3) 0.0136(2) 0.01946(19) -0.00083(15) 0.00881(18) 0.00214(18)
Au10 0.0264(3) 0.0155(2) 0.01659(18) 0.00321(15) 0.00346(17) 0.00016(18)
Au11 0.0216(2) 0.0181(2) 0.0242(2) 0.00082(16) -0.00102(17) -0.00006(18)
Cl1 0.060(2) 0.0408(18) 0.0301(15) 0.0160(13) 0.0011(15) -0.0163(16)
Cl2 0.0360(19) 0.0303(16) 0.0319(14) 0.0084(12) -0.0099(13) 0.0038(13)
P1 0.0237(17) 0.0193(14) 0.0133(12) -0.0017(10) 0.0010(11) -0.0002(12)
P2 0.0255(17) 0.0167(14) 0.0220(13) 0.0012(11) 0.0074(12) 0.0010(12)
P3 0.0298(18) 0.0256(15) 0.0118(12) -0.0018(11) 0.0039(12) -0.0028(13)
P4 0.0230(17) 0.0186(14) 0.0207(13) -0.0008(11) 0.0009(12) 0.0023(12)
P5 0.049(2) 0.0286(16) 0.0108(12) -0.0018(11) -0.0046(13) 0.0036(15)
P6 0.0325(18) 0.0144(14) 0.0184(13) 0.0005(10) 0.0085(12) 0.0028(12)
P7 0.0273(18) 0.0162(14) 0.0228(14) 0.0035(11) 0.0052(12) 0.0011(12)
P8 0.0305(18) 0.0178(14) 0.0218(14) 0.0015(11) -0.0026(12) 0.0009(13)
C1 0.051(9) 0.020(6) 0.016(5) 0.000(4) 0.000(5) -0.004(6)
C2 0.033(7) 0.048(8) 0.015(5) 0.007(5) 0.007(5) 0.009(6)
C3 0.027(7) 0.061(9) 0.021(6) -0.008(5) 0.005(5) 0.000(6)
C4 0.039(8) 0.036(7) 0.019(5) -0.002(5) 0.009(5) -0.013(6)
C5 0.031(8) 0.047(8) 0.027(6) -0.007(5) -0.003(5) 0.015(6)
C6 0.029(7) 0.047(8) 0.019(5) -0.005(5) -0.003(5) 0.002(6)
C7 0.024(7) 0.019(6) 0.029(6) 0.001(4) 0.003(5) -0.009(5)
C8 0.033(7) 0.025(6) 0.028(6) -0.004(5) -0.017(5) 0.008(5)
C9 0.039(8) 0.023(6) 0.037(7) 0.002(5) -0.013(6) 0.001(6)
C10 0.047(9) 0.029(7) 0.056(8) 0.011(6) 0.003(7) -0.016(6)
C11 0.064(10) 0.038(8) 0.034(7) 0.011(6) 0.012(7) 0.000(7)
C12 0.047(9) 0.027(7) 0.030(6) 0.001(5) 0.005(6) -0.003(6)
C13 0.021(6) 0.027(6) 0.015(5) -0.002(4) 0.004(4) -0.002(5)
C14 0.024(7) 0.029(6) 0.029(6) -0.005(5) 0.008(5) -0.007(5)
C15 0.018(7) 0.040(7) 0.031(6) 0.004(5) -0.010(5) 0.010(6)
C16 0.050(9) 0.035(7) 0.019(5) 0.000(5) -0.005(5) 0.017(6)
C17 0.040(8) 0.029(7) 0.029(6) -0.011(5) -0.006(6) -0.001(6)
C18 0.022(7) 0.032(7) 0.034(6) -0.003(5) -0.004(5) -0.001(5)
C19 0.024(7) 0.020(6) 0.034(6) -0.005(5) 0.006(5) -0.004(5)
C20 0.023(7) 0.030(7) 0.042(7) 0.013(5) -0.007(5) 0.001(5)
C21 0.045(9) 0.035(8) 0.050(8) 0.021(6) -0.009(7) -0.013(7)
C22 0.065(12) 0.028(8) 0.082(11) 0.002(7) -0.024(9) 0.022(8)
C23 0.072(13) 0.054(10) 0.072(11) 0.002(8) 0.016(9) 0.038(9)
C24 0.059(10) 0.032(7) 0.038(7) -0.005(6) 0.004(7) 0.015(7)
C25 0.021(6) 0.007(5) 0.043(6) -0.003(4) 0.006(5) -0.005(4)
C26 0.026(7) 0.025(6) 0.035(6) -0.003(5) 0.017(5) -0.003(5)
C27 0.071(11) 0.025(7) 0.039(7) -0.005(5) 0.025(7) -0.011(7)
C28 0.067(10) 0.019(6) 0.024(6) -0.004(5) 0.022(6) -0.003(6)
C29 0.056(9) 0.017(6) 0.028(6) -0.003(5) 0.008(6) 0.000(6)
C30 0.038(8) 0.028(6) 0.020(5) -0.004(4) 0.017(5) -0.006(5)
C31 0.027(7) 0.019(6) 0.022(5) -0.002(4) 0.005(5) -0.004(5)
C32 0.040(8) 0.029(7) 0.028(6) 0.003(5) -0.006(5) -0.005(6)
C33 0.042(8) 0.035(7) 0.036(7) 0.002(6) -0.010(6) -0.012(6)
C34 0.035(8) 0.038(7) 0.039(7) -0.005(6) -0.002(6) -0.016(6)
C35 0.053(9) 0.022(7) 0.048(8) 0.001(6) 0.003(7) -0.008(6)
C36 0.028(7) 0.021(6) 0.052(8) 0.002(5) -0.008(6) 0.003(5)
C37 0.032(7) 0.019(5) 0.011(5) -0.006(4) -0.003(4) 0.000(5)
C38 0.038(8) 0.034(7) 0.019(5) -0.002(5) 0.002(5) 0.004(6)
C39 0.041(8) 0.034(7) 0.020(5) -0.005(5) 0.008(5) 0.013(6)
C40 0.067(11) 0.037(8) 0.030(7) -0.002(6) -0.018(7) -0.004(7)
C41 0.034(8) 0.056(9) 0.034(7) 0.000(6) -0.004(6) -0.015(7)
C42 0.029(7) 0.041(7) 0.017(5) 0.008(5) 0.005(5) -0.002(6)
C43 0.032(7) 0.034(7) 0.026(6) -0.011(5) 0.003(5) 0.001(6)
C44 0.040(8) 0.037(7) 0.029(6) -0.005(5) 0.004(6) 0.008(6)
C45 0.076(11) 0.057(9) 0.025(7) -0.023(6) 0.008(7) 0.015(8)
C46 0.064(11) 0.043(8) 0.045(8) -0.015(6) -0.001(7) 0.020(7)
C47 0.072(11) 0.047(8) 0.029(7) -0.003(6) -0.004(7) 0.024(8)
C48 0.030(7) 0.029(6) 0.023(6) -0.001(5) 0.003(5) -0.003(5)
C49 0.032(7) 0.032(6) 0.011(5) -0.001(4) 0.004(5) -0.004(5)
C50 0.041(8) 0.040(7) 0.018(5) 0.001(5) 0.005(5) -0.012(6)
C51 0.039(8) 0.073(10) 0.009(5) -0.006(6) 0.004(5) -0.010(7)
C52 0.093(13) 0.044(9) 0.025(7) 0.006(6) 0.000(7) -0.031(9)
C53 0.042(9) 0.035(7) 0.044(7) -0.003(6) 0.014(7) -0.004(6)
C54 0.038(8) 0.030(7) 0.030(6) 0.002(5) 0.006(5) -0.005(6)
C55 0.021(7) 0.021(6) 0.030(6) 0.006(5) 0.003(5) 0.003(5)
C56 0.049(9) 0.025(6) 0.030(6) -0.002(5) 0.002(6) 0.006(6)
C57 0.085(12) 0.018(7) 0.037(7) -0.008(5) -0.019(8) 0.007(7)
C58 0.041(9) 0.030(7) 0.046(8) -0.005(6) -0.009(7) 0.004(6)
C59 0.087(12) 0.036(8) 0.028(7) 0.012(6) -0.002(7) -0.002(8)
C60 0.026(7) 0.019(6) 0.030(6) 0.002(5) -0.006(5) 0.002(5)
C61 0.026(7) 0.027(6) 0.019(5) 0.000(4) -0.002(5) 0.006(5)
C62 0.028(7) 0.025(6) 0.031(6) -0.001(5) 0.007(5) 0.005(5)
C63 0.049(9) 0.039(8) 0.026(6) -0.002(5) 0.009(6) 0.011(6)
C64 0.055(10) 0.041(8) 0.030(6) -0.001(6) 0.003(6) -0.007(7)
C65 0.067(11) 0.045(8) 0.039(7) 0.011(6) -0.001(7) 0.034(7)
C66 0.037(8) 0.032(7) 0.035(6) -0.010(5) 0.001(6) 0.010(6)
C67 0.032(7) 0.037(7) 0.013(5) -0.009(5) -0.004(5) -0.005(6)
C68 0.026(7) 0.038(7) 0.046(7) -0.004(6) 0.019(6) 0.008(6)
C69 0.045(10) 0.039(8) 0.062(9) -0.005(7) -0.001(7) 0.020(7)
C70 0.029(8) 0.061(10) 0.076(10) -0.014(8) 0.025(7) 0.004(7)
C71 0.038(9) 0.032(7) 0.063(9) -0.003(6) 0.027(7) -0.002(6)
C72 0.063(10) 0.018(6) 0.031(6) 0.001(5) 0.003(6) 0.003(6)
C73 0.026(7) 0.017(5) 0.023(5) -0.005(4) -0.005(5) 0.000(5)
C74 0.054(9) 0.037(7) 0.016(5) 0.007(5) 0.011(5) 0.015(6)
C75 0.070(10) 0.023(6) 0.013(5) 0.004(4) 0.006(6) 0.019(6)
C76 0.073(10) 0.033(7) 0.015(5) 0.000(5) 0.004(6) 0.019(7)
C77 0.043(8) 0.034(7) 0.016(5) -0.001(5) 0.011(5) 0.001(6)
C78 0.071(10) 0.033(7) 0.010(5) -0.001(5) -0.004(6) 0.012(7)
C79 0.036(8) 0.069(10) 0.014(5) 0.007(6) -0.012(5) 0.002(7)
C80 0.054(11) 0.067(11) 0.050(9) -0.009(8) -0.018(8) -0.016(8)
C81 0.073(14) 0.105(15) 0.060(11) -0.009(10) 0.008(10) -0.023(12)
C82 0.074(15) 0.15(2) 0.043(10) -0.002(11) -0.006(9) -0.052(14)
C83 0.033(10) 0.159(19) 0.043(9) 0.022(11) 0.002(8) 0.015(11)
C84 0.038(9) 0.078(11) 0.032(7) 0.010(7) -0.001(6) -0.004(8)
C85 0.067(10) 0.028(7) 0.013(5) -0.003(5) -0.004(6) 0.005(6)
C86 0.054(10) 0.039(8) 0.030(6) 0.004(6) 0.005(6) 0.009(7)
C87 0.119(15) 0.037(8) 0.037(8) 0.017(6) 0.021(9) 0.000(9)
C88 0.112(16) 0.051(10) 0.044(9) 0.027(7) 0.030(9) 0.027(10)
C89 0.099(15) 0.077(12) 0.016(6) 0.013(7) 0.012(7) 0.043(11)
C90 0.048(9) 0.061(9) 0.023(6) 0.000(6) -0.002(6) 0.029(7)
C91 0.034(7) 0.017(6) 0.023(5) 0.010(4) 0.006(5) 0.002(5)
C92 0.059(10) 0.031(7) 0.022(6) 0.001(5) 0.009(6) -0.007(6)
C93 0.102(15) 0.055(10) 0.030(7) -0.009(7) -0.007(9) -0.019(10)
C94 0.098(16) 0.091(14) 0.033(8) -0.008(8) -0.009(9) -0.038(12)
C95 0.051(11) 0.091(13) 0.076(12) 0.031(10) -0.021(9) -0.022(10)
C96 0.022(7) 0.050(8) 0.046(7) 0.006(6) 0.003(6) -0.008(6)
C97 0.027(7) 0.019(6) 0.027(6) 0.005(4) 0.021(5) 0.009(5)
C98 0.026(7) 0.036(7) 0.025(6) 0.002(5) 0.006(5) -0.001(5)
C99 0.048(9) 0.044(8) 0.016(5) 0.004(5) -0.002(5) 0.007(6)
C100 0.062(10) 0.040(8) 0.024(6) 0.017(5) -0.002(6) 0.014(7)
C101 0.068(10) 0.017(6) 0.031(6) 0.005(5) 0.004(6) 0.009(6)
C102 0.048(8) 0.017(6) 0.020(5) -0.002(4) 0.008(5) 0.002(5)
C103 0.051(8) 0.009(5) 0.018(5) 0.000(4) 0.009(5) -0.003(5)
C104 0.034(8) 0.029(7) 0.039(7) 0.005(5) 0.020(6) 0.002(6)
C105 0.058(10) 0.022(6) 0.045(7) 0.002(5) 0.019(7) 0.016(6)
C106 0.038(8) 0.044(8) 0.030(6) -0.007(5) 0.026(6) 0.003(6)
C107 0.050(9) 0.017(6) 0.032(6) -0.001(5) 0.011(6) -0.004(6)
C108 0.042(8) 0.025(6) 0.021(5) 0.002(4) 0.013(5) -0.004(5)
C109 0.022(6) 0.020(6) 0.024(5) 0.000(4) 0.008(5) -0.008(5)
C110 0.041(8) 0.023(6) 0.045(7) 0.004(5) 0.000(6) 0.005(6)
C111 0.043(9) 0.021(7) 0.066(9) 0.004(6) 0.006(7) 0.017(6)
C112 0.071(11) 0.036(8) 0.036(7) -0.010(6) 0.003(7) 0.007(7)
C113 0.046(9) 0.047(8) 0.028(6) -0.002(6) -0.009(6) 0.008(7)
C114 0.057(10) 0.030(7) 0.032(7) 0.000(5) 0.008(6) 0.018(6)
C115 0.019(6) 0.027(6) 0.024(5) 0.011(4) 0.011(5) 0.004(5)
C116 0.048(9) 0.030(7) 0.033(6) 0.014(5) 0.009(6) 0.005(6)
C117 0.048(9) 0.059(9) 0.028(7) 0.028(6) 0.004(6) 0.014(7)
C118 0.074(12) 0.051(9) 0.025(6) 0.010(6) -0.001(7) 0.034(8)
C119 0.030(8) 0.044(8) 0.039(7) 0.005(6) 0.001(6) 0.004(6)
C120 0.030(7) 0.028(6) 0.026(6) 0.003(5) 0.006(5) 0.009(5)
C121 0.042(8) 0.021(6) 0.011(5) 0.003(4) 0.000(5) -0.003(5)
C122 0.023(7) 0.031(6) 0.020(5) 0.006(4) 0.010(5) -0.003(5)
C123 0.029(7) 0.030(6) 0.035(6) 0.001(5) 0.015(5) -0.009(5)
C124 0.023(7) 0.047(8) 0.024(6) 0.001(5) 0.019(5) 0.005(6)
C125 0.034(8) 0.022(6) 0.028(6) -0.001(5) 0.006(5) 0.000(5)
C126 0.042(8) 0.028(6) 0.012(5) 0.002(4) 0.007(5) -0.004(6)
C127 0.032(7) 0.024(6) 0.023(5) 0.004(4) -0.004(5) -0.010(5)
C128 0.027(8) 0.041(7) 0.040(7) 0.000(6) 0.005(6) 0.002(6)
C129 0.034(8) 0.070(10) 0.042(8) 0.003(7) 0.020(6) 0.003(7)
C130 0.048(9) 0.026(7) 0.037(7) -0.003(5) 0.012(6) 0.000(6)
C131 0.064(11) 0.038(7) 0.022(6) -0.007(5) 0.007(6) 0.008(7)
C132 0.034(8) 0.031(7) 0.023(6) 0.003(5) -0.007(5) 0.004(6)
C133 0.024(7) 0.020(6) 0.030(6) -0.006(4) 0.005(5) -0.008(5)
C134 0.068(10) 0.028(7) 0.031(6) -0.002(5) -0.013(6) 0.007(7)
C135 0.035(8) 0.035(7) 0.041(7) 0.012(6) -0.004(6) 0.001(6)
C136 0.073(12) 0.038(8) 0.039(7) 0.014(6) -0.011(7) 0.013(8)
C137 0.046(9) 0.046(9) 0.048(8) -0.002(7) -0.017(7) -0.004(7)
C138 0.030(7) 0.027(6) 0.037(6) 0.003(5) -0.003(5) 0.000(5)
C139 0.018(6) 0.023(6) 0.035(6) 0.003(5) -0.006(5) -0.010(5)
C140 0.062(10) 0.026(7) 0.033(7) -0.001(5) -0.004(6) 0.000(6)
C141 0.071(11) 0.035(8) 0.029(7) -0.011(6) -0.009(7) 0.010(7)
C142 0.058(10) 0.021(7) 0.043(7) -0.002(6) -0.009(7) -0.001(6)
C143 0.051(9) 0.028(7) 0.041(7) 0.009(6) -0.005(6) -0.009(6)
C144 0.046(9) 0.035(7) 0.029(6) 0.004(5) -0.009(6) -0.011(6)

loop_
_atom_type_symbol
_atom_type_description
_atom_type_scat_dispersion_real
_atom_type_scat_dispersion_imag
_atom_type_scat_source
C C 0.0033 0.0016 'International Tables Vol C Tables 4.2.6.8 and 6.1.1.4'
H H 0.0000 0.0000 'International Tables Vol C Tables 4.2.6.8 and 6.1.1.4'
P P 0.1023 0.0942 'International Tables Vol C Tables 4.2.6.8 and 6.1.1.4'
Cl Cl 0.1484 0.1585 'International Tables Vol C Tables 4.2.6.8 and 6.1.1.4'
Au Au -2.0133 8.8022 'International Tables Vol C Tables 4.2.6.8 and 6.1.1.4'
O O 0.0106 0.0060 'International Tables Vol C Tables 4.2.6.8 and 6.1.1.4'

loop_
_geom_angle_atom_site_label_1
_geom_angle_atom_site_label_2
_geom_angle_atom_site_label_3
_geom_angle
Au8 Au1 Au11 72.130(16)
Au8 Au1 Au9 69.807(15)
Au11 Au1 Au9 105.417(18)
Au8 Au1 Au6 149.69(2)
Au11 Au1 Au6 78.448(17)
Au9 Au1 Au6 126.607(18)
Au8 Au1 Au10 103.333(17)
Au11 Au1 Au10 65.717(15)
Au9 Au1 Au10 64.429(15)
Au6 Au1 Au10 70.000(15)
Au8 Au1 Au7 93.744(17)
Au11 Au1 Au7 67.079(16)
Au9 Au1 Au7 163.525(18)
Au6 Au1 Au7 67.667(14)
Au10 Au1 Au7 121.005(19)
Au8 Au1 Au5 140.065(19)
Au11 Au1 Au5 127.191(19)
Au9 Au1 Au5 71.136(15)
Au6 Au1 Au5 65.922(15)
Au10 Au1 Au5 66.088(15)
Au7 Au1 Au5 125.262(17)
Au8 Au1 Au2 129.713(19)
Au11 Au1 Au2 130.699(19)
Au9 Au1 Au2 123.16(2)
Au6 Au1 Au2 66.848(15)
Au10 Au1 Au2 126.537(17)
Au7 Au1 Au2 67.826(15)
Au5 Au1 Au2 68.410(15)
Au8 Au1 Au3 65.453(15)
Au11 Au1 Au3 111.061(18)
Au9 Au1 Au3 107.379(18)
Au6 Au1 Au3 120.928(18)
Au10 Au1 Au3 168.467(18)
Au7 Au1 Au3 64.532(15)
Au5 Au1 Au3 120.320(19)
Au2 Au1 Au3 64.385(15)
Au8 Au1 Au4 90.352(17)
Au11 Au1 Au4 162.072(18)
Au9 Au1 Au4 63.560(15)
Au6 Au1 Au4 119.395(18)
Au10 Au1 Au4 116.596(18)
Au7 Au1 Au4 119.321(18)
Au5 Au1 Au4 64.768(15)
Au2 Au1 Au4 63.815(15)
Au3 Au1 Au4 62.810(15)
P1 Au2 Au1 175.61(7)
P1 Au2 Au4 117.52(7)
Au1 Au2 Au4 58.541(14)
P1 Au2 Au3 122.46(6)
Au1 Au2 Au3 58.000(13)
Au4 Au2 Au3 59.035(14)
P1 Au2 Au6 125.53(7)
Au1 Au2 Au6 56.369(13)
Au4 Au2 Au6 106.427(17)
Au3 Au2 Au6 106.797(17)
P1 Au2 Au7 128.31(7)
Au1 Au2 Au7 55.987(14)
Au4 Au2 Au7 105.453(16)
Au3 Au2 Au7 58.596(14)
Au6 Au2 Au7 60.163(14)
P1 Au2 Au5 121.05(7)
Au1 Au2 Au5 55.784(13)
Au4 Au2 Au5 58.898(13)
Au3 Au2 Au5 104.910(15)
Au6 Au2 Au5 58.434(14)
Au7 Au2 Au5 104.807(16)
Cl1 Au3 Au1 178.38(8)
Cl1 Au3 Au4 120.69(9)
Au1 Au3 Au4 58.854(14)
Cl1 Au3 Au2 120.76(7)
Au1 Au3 Au2 57.615(13)
Au4 Au3 Au2 60.222(13)
Cl1 Au3 Au7 122.12(9)
Au1 Au3 Au7 57.436(14)
Au4 Au3 Au7 109.752(17)
Au2 Au3 Au7 62.889(14)
Cl1 Au3 Au8 125.56(7)
Au1 Au3 Au8 56.056(13)
Au4 Au3 Au8 83.291(16)
Au2 Au3 Au8 113.581(16)
Au7 Au3 Au8 84.671(16)
P2 Au4 Au1 171.19(7)
P2 Au4 Au3 123.21(7)
Au1 Au4 Au3 58.336(14)
P2 Au4 Au9 114.67(7)
Au1 Au4 Au9 57.359(14)
Au3 Au4 Au9 99.715(18)
P2 Au4 Au2 131.14(7)
Au1 Au4 Au2 57.644(14)
Au3 Au4 Au2 60.744(14)
Au9 Au4 Au2 111.687(18)
P2 Au4 Au5 124.96(7)
Au1 Au4 Au5 57.164(14)
Au3 Au4 Au5 109.705(18)
Au9 Au4 Au5 65.852(14)
Au2 Au4 Au5 63.420(14)
Cl2 Au5 Au1 178.85(8)
Cl2 Au5 Au4 122.70(8)
Au1 Au5 Au4 58.069(14)
Cl2 Au5 Au6 123.04(8)
Au1 Au5 Au6 56.840(13)
Au4 Au5 Au6 106.412(17)
Cl2 Au5 Au10 122.07(7)
Au1 Au5 Au10 56.782(14)
Au4 Au5 Au10 104.063(16)
Au6 Au5 Au10 63.393(15)
Cl2 Au5 Au2 125.26(7)
Au1 Au5 Au2 55.806(13)
Au4 Au5 Au2 57.683(13)
Au6 Au5 Au2 59.626(14)
Au10 Au5 Au2 107.349(17)
Cl2 Au5 Au9 125.38(7)
Au1 Au5 Au9 54.087(13)
Au4 Au5 Au9 56.144(13)
Au6 Au5 Au9 104.517(16)
Au10 Au5 Au9 56.168(13)
Au2 Au5 Au9 100.218(14)
P3 Au6 Au1 175.17(8)
P3 Au6 Au5 117.98(8)
Au1 Au6 Au5 57.238(13)
P3 Au6 Au2 121.28(7)
Au1 Au6 Au2 56.784(13)
Au5 Au6 Au2 61.940(15)
P3 Au6 Au7 127.49(7)
Au1 Au6 Au7 56.270(13)
Au5 Au6 Au7 107.818(16)
Au2 Au6 Au7 60.612(14)
P3 Au6 Au10 123.99(7)
Au1 Au6 Au10 55.023(12)
Au5 Au6 Au10 58.421(14)
Au2 Au6 Au10 105.367(16)
Au7 Au6 Au10 100.802(15)
P3 Au6 Au11 133.85(8)
Au1 Au6 Au11 50.188(13)
Au5 Au6 Au11 98.571(15)
Au2 Au6 Au11 99.823(15)
Au7 Au6 Au11 54.800(12)
Au10 Au6 Au11 53.033(12)
P4 Au7 Au1 167.22(7)
P4 Au7 Au3 109.94(7)
Au1 Au7 Au3 58.032(14)
P4 Au7 Au11 127.47(7)
Au1 Au7 Au11 55.631(15)
Au3 Au7 Au11 98.323(16)
P4 Au7 Au6 136.20(7)
Au1 Au7 Au6 56.063(13)
Au3 Au7 Au6 105.980(17)
Au11 Au7 Au6 69.073(14)
P4 Au7 Au2 123.31(7)
Au1 Au7 Au2 56.187(13)
Au3 Au7 Au2 58.515(14)
Au11 Au7 Au2 109.169(16)
Au6 Au7 Au2 59.225(13)
P5 Au8 Au1 175.76(8)
P5 Au8 Au3 117.64(8)
Au1 Au8 Au3 58.491(13)
P5 Au8 Au9 127.80(8)
Au1 Au8 Au9 55.680(13)
Au3 Au8 Au9 94.011(16)
P5 Au8 Au11 126.59(9)
Au1 Au8 Au11 53.995(14)
Au3 Au8 Au11 94.623(15)
Au9 Au8 Au11 86.941(15)
P6 Au9 Au1 174.77(7)
P6 Au9 Au4 122.77(8)
Au1 Au9 Au4 59.081(15)
P6 Au9 Au10 117.45(7)
Au1 Au9 Au10 57.998(14)
Au4 Au9 Au10 107.702(16)
P6 Au9 Au8 129.80(7)
Au1 Au9 Au8 54.513(13)
Au4 Au9 Au8 80.479(15)
Au10 Au9 Au8 90.112(17)
P6 Au9 Au5 121.25(7)
Au1 Au9 Au5 54.777(13)
Au4 Au9 Au5 58.003(13)
Au10 Au9 Au5 58.577(13)
Au8 Au9 Au5 108.847(16)
P7 Au10 Au1 177.08(7)
P7 Au10 Au9 121.25(7)
Au1 Au10 Au9 57.573(13)
P7 Au10 Au11 121.94(8)
Au1 Au10 Au11 56.372(14)
Au9 Au10 Au11 94.704(16)
P7 Au10 Au5 125.29(7)
Au1 Au10 Au5 57.129(13)
Au9 Au10 Au5 65.255(15)
Au11 Au10 Au5 110.282(17)
P7 Au10 Au6 127.29(7)
Au1 Au10 Au6 54.976(13)
Au9 Au10 Au6 107.393(17)
Au11 Au10 Au6 68.575(14)
Au5 Au10 Au6 58.187(14)
P8 Au11 Au1 177.63(7)
P8 Au11 Au10 120.02(7)
Au1 Au11 Au10 57.910(14)
P8 Au11 Au7 123.66(7)
Au1 Au11 Au7 57.290(14)
Au10 Au11 Au7 106.636(18)
P8 Au11 Au8 128.02(7)
Au1 Au11 Au8 53.875(13)
Au10 Au11 Au8 88.180(16)
Au7 Au11 Au8 79.903(15)
P8 Au11 Au6 126.91(7)
Au1 Au11 Au6 51.364(12)
Au10 Au11 Au6 58.392(13)
Au7 Au11 Au6 56.127(12)
Au8 Au11 Au6 104.929(17)
C7 P1 C13 102.5(5)
C7 P1 C1 104.9(5)
C13 P1 C1 107.4(5)
C7 P1 Au2 117.0(3)
C13 P1 Au2 113.3(3)
C1 P1 Au2 110.8(4)
C25 P2 C31 101.2(5)
C25 P2 C19 111.1(5)
C31 P2 C19 101.5(5)
C25 P2 Au4 112.0(4)
C31 P2 Au4 118.5(4)
C19 P2 Au4 111.6(4)
C49 P3 C37 100.3(5)
C49 P3 C43 105.9(5)
C37 P3 C43 105.5(5)
C49 P3 Au6 116.1(3)
C37 P3 Au6 113.6(3)
C43 P3 Au6 114.0(4)
C67 P4 C55 106.3(5)
C67 P4 C61 101.9(5)
C55 P4 C61 103.7(5)
C67 P4 Au7 117.5(4)
C55 P4 Au7 114.1(3)
C61 P4 Au7 111.8(3)
C79 P5 C73 104.2(5)
C79 P5 C85 104.4(6)
C73 P5 C85 100.3(5)
C79 P5 Au8 115.3(4)
C73 P5 Au8 114.6(3)
C85 P5 Au8 116.2(3)
C97 P6 C103 102.9(5)
C97 P6 C91 106.3(5)
C103 P6 C91 102.7(5)
C97 P6 Au9 113.1(3)
C103 P6 Au9 118.2(3)
C91 P6 Au9 112.3(4)
C121 P7 C109 101.0(5)
C121 P7 C115 102.3(4)
C109 P7 C115 106.0(5)
C121 P7 Au10 113.9(3)
C109 P7 Au10 116.9(3)
C115 P7 Au10 114.8(4)
C127 P8 C139 107.9(5)
C127 P8 C133 99.6(5)
C139 P8 C133 102.5(5)
C127 P8 Au11 114.6(4)
C139 P8 Au11 114.4(4)
C133 P8 Au11 116.1(4)
C6 C1 C2 120.2(10)
C6 C1 P1 119.4(8)
C2 C1 P1 120.5(9)
C3 C2 C1 118.3(11)
C4 C3 C2 120.9(10)
C3 C4 C5 119.8(10)
C6 C5 C4 119.8(11)
C1 C6 C5 121.1(10)
C12 C7 C8 118.3(10)
C12 C7 P1 119.6(8)
C8 C7 P1 122.1(8)
C9 C8 C7 121.4(10)
C8 C9 C10 119.1(11)
C11 C10 C9 120.4(11)
C10 C11 C12 119.7(11)
C7 C12 C11 120.8(11)
C14 C13 C18 119.6(10)
C14 C13 P1 119.4(8)
C18 C13 P1 121.0(8)
C15 C14 C13 119.7(11)
C16 C15 C14 121.3(11)
C15 C16 C17 119.9(11)
C18 C17 C16 119.4(11)
C13 C18 C17 120.2(11)
C20 C19 C24 119.7(11)
C20 C19 P2 116.7(8)
C24 C19 P2 123.2(9)
C21 C20 C19 120.1(12)
C20 C21 C22 120.1(12)
C23 C22 C21 118.6(12)
C22 C23 C24 123.0(14)
C23 C24 C19 118.2(12)
C26 C25 C30 117.1(10)
C26 C25 P2 124.7(9)
C30 C25 P2 118.1(8)
C27 C26 C25 121.8(12)
C26 C27 C28 119.9(12)
C29 C28 C27 120.6(11)
C30 C29 C28 119.6(12)
C29 C30 C25 121.0(11)
C32 C31 C36 119.2(10)
C32 C31 P2 122.2(8)
C36 C31 P2 118.6(8)
C31 C32 C33 120.3(10)
C34 C33 C32 119.9(11)
C33 C34 C35 119.6(11)
C36 C35 C34 120.6(11)
C35 C36 C31 120.3(11)
C42 C37 C38 118.4(10)
C42 C37 P3 120.6(7)
C38 C37 P3 120.9(9)
C39 C38 C37 119.7(11)
C38 C39 C40 121.7(11)
C41 C40 C39 120.0(12)
C40 C41 C42 116.7(12)
C37 C42 C41 123.5(10)
C44 C43 C48 119.7(10)
C44 C43 P3 122.2(9)
C48 C43 P3 118.0(8)
C45 C44 C43 119.3(11)
C46 C45 C44 123.1(11)
C45 C46 C47 116.1(12)
C48 C47 C46 123.8(12)
C47 C48 C43 118.0(10)
C50 C49 C54 118.7(10)
C50 C49 P3 123.9(9)
C54 C49 P3 117.4(9)
C49 C50 C51 119.8(12)
C52 C51 C50 121.0(12)
C51 C52 C53 120.3(12)
C54 C53 C52 118.6(12)
C53 C54 C49 121.6(11)
C60 C55 C56 118.9(10)
C60 C55 P4 115.0(8)
C56 C55 P4 126.0(9)
C57 C56 C55 119.4(12)
C58 C57 C56 121.4(12)
C57 C58 C59 119.9(12)
C60 C59 C58 119.4(14)
C59 C60 C55 120.9(11)
C62 C61 C66 120.1(9)
C62 C61 P4 119.9(8)
C66 C61 P4 120.0(8)
C61 C62 C63 119.5(10)
C64 C63 C62 121.7(11)
C63 C64 C65 119.8(11)
C66 C65 C64 119.6(11)
C65 C66 C61 119.1(10)
C72 C67 C68 118.1(11)
C72 C67 P4 118.4(9)
C68 C67 P4 123.2(9)
C69 C68 C67 121.6(12)
C68 C69 C70 120.0(12)
C71 C70 C69 118.7(12)
C70 C71 C72 122.0(12)
C67 C72 C71 119.6(11)
C74 C73 C78 117.0(10)
C74 C73 P5 120.6(8)
C78 C73 P5 122.3(8)
C75 C74 C73 122.4(10)
C74 C75 C76 120.2(10)
C77 C76 C75 119.8(11)
C76 C77 C78 120.6(10)
C77 C78 C73 119.9(10)
C80 C79 C84 119.5(13)
C80 C79 P5 120.1(11)
C84 C79 P5 120.3(11)
C79 C80 C81 118.2(16)
C82 C81 C80 121.7(18)
C81 C82 C83 119.9(17)
C84 C83 C82 118.9(17)
C83 C84 C79 121.7(15)
C86 C85 C90 120.0(11)
C86 C85 P5 118.3(9)
C90 C85 P5 121.5(10)
C85 C86 C87 121.9(13)
C88 C87 C86 119.1(15)
C87 C88 C89 119.9(13)
C90 C89 C88 120.4(13)
C89 C90 C85 118.3(14)
C96 C91 C92 118.2(11)
C96 C91 P6 118.7(9)
C92 C91 P6 122.8(9)
C93 C92 C91 124.1(14)
C92 C93 C94 118.1(15)
C93 C94 C95 119.4(14)
C96 C95 C94 122.2(16)
C91 C96 C95 117.9(13)
C102 C97 C98 118.3(9)
C102 C97 P6 123.0(8)
C98 C97 P6 118.7(8)
C99 C98 C97 119.4(10)
C100 C99 C98 121.0(10)
C99 C100 C101 120.4(10)
C102 C101 C100 119.6(11)
C101 C102 C97 121.1(10)
C104 C103 C108 119.9(11)
C104 C103 P6 123.1(8)
C108 C103 P6 116.8(9)
C103 C104 C105 119.1(11)
C106 C105 C104 121.9(11)
C105 C106 C107 119.2(11)
C106 C107 C108 118.9(10)
C103 C108 C107 121.0(11)
C114 C109 C110 120.6(10)
C114 C109 P7 116.7(8)
C110 C109 P7 122.7(8)
C111 C110 C109 118.5(11)
C112 C111 C110 123.3(11)
C111 C112 C113 118.4(11)
C112 C113 C114 119.6(11)
C109 C114 C113 119.6(11)
C116 C115 C120 120.3(10)
C116 C115 P7 121.9(9)
C120 C115 P7 117.5(8)
C117 C116 C115 120.7(12)
C116 C117 C118 119.5(12)
C117 C118 C119 121.8(11)
C118 C119 C120 118.3(12)
C115 C120 C119 119.3(10)
C122 C121 C126 120.0(11)
C122 C121 P7 123.2(8)
C126 C121 P7 116.8(8)
C123 C122 C121 119.7(11)
C122 C123 C124 121.2(11)
C123 C124 C125 118.7(10)
C126 C125 C124 121.7(10)
C125 C126 C121 118.6(10)
C128 C127 C132 117.9(11)
C128 C127 P8 124.1(8)
C132 C127 P8 117.9(9)
C129 C128 C127 121.8(12)
C128 C129 C130 119.7(13)
C131 C130 C129 120.0(12)
C130 C131 C132 121.5(12)
C131 C132 C127 119.2(12)
C138 C133 C134 119.4(11)
C138 C133 P8 123.8(8)
C134 C133 P8 116.5(9)
C135 C134 C133 120.6(12)
C134 C135 C136 118.3(12)
C137 C136 C135 121.4(12)
C136 C137 C138 118.8(12)
C133 C138 C137 121.3(11)
C140 C139 C144 118.2(10)
C140 C139 P8 118.0(9)
C144 C139 P8 123.8(9)
C139 C140 C141 121.5(12)
C142 C141 C140 119.9(11)
C141 C142 C143 120.4(11)
C142 C143 C144 119.8(12)
C143 C144 C139 120.0(11)

loop_
_geom_bond_atom_site_label_1
_geom_bond_atom_site_label_2
_geom_bond_distance
Au1 Au8 2.6394(5)
Au1 Au11 2.6435(6)
Au1 Au9 2.6772(5)
Au1 Au6 2.6882(5)
Au1 Au10 2.6897(5)
Au1 Au7 2.6947(5)
Au1 Au5 2.7004(5)
Au1 Au2 2.7011(5)
Au1 Au3 2.7125(5)
Au1 Au4 2.7275(6)
Au2 P1 2.279(3)
Au2 Au4 2.8694(5)
Au2 Au3 2.8842(5)
Au2 Au6 2.9686(6)
Au2 Au7 3.0105(6)
Au2 Au5 3.0364(6)
Au3 Cl1 2.355(3)
Au3 Au4 2.8347(6)
Au3 Au7 2.8867(6)
Au3 Au8 2.8941(6)
Au4 P2 2.274(3)
Au4 Au9 2.8468(6)
Au4 Au5 2.9072(6)
Au5 Cl2 2.358(3)
Au5 Au6 2.9318(6)
Au5 Au10 2.9391(6)
Au5 Au9 3.1280(5)
Au6 P3 2.302(2)
Au6 Au7 2.9971(5)
Au6 Au10 3.0847(6)
Au6 Au11 3.3717(6)
Au7 P4 2.301(3)
Au7 Au11 2.9498(6)
Au8 P5 2.294(3)
Au8 Au9 3.0423(6)
Au8 Au11 3.1101(6)
Au9 P6 2.286(3)
Au9 Au10 2.8611(6)
Au10 P7 2.290(3)
Au10 Au11 2.8939(6)
Au11 P8 2.288(3)
P1 C7 1.806(10)
P1 C13 1.823(11)
P1 C1 1.824(11)
P2 C25 1.813(11)
P2 C31 1.822(10)
P2 C19 1.825(11)
P3 C49 1.811(11)
P3 C37 1.822(10)
P3 C43 1.824(11)
P4 C67 1.814(12)
P4 C55 1.822(11)
P4 C61 1.832(10)
P5 C79 1.787(13)
P5 C73 1.806(11)
P5 C85 1.824(11)
P6 C97 1.819(10)
P6 C103 1.822(12)
P6 C91 1.827(11)
P7 C121 1.814(12)
P7 C109 1.823(10)
P7 C115 1.842(10)
P8 C127 1.814(11)
P8 C139 1.819(11)
P8 C133 1.833(11)
C1 C6 1.355(15)
C1 C2 1.410(14)
C2 C3 1.406(14)
C3 C4 1.361(15)
C4 C5 1.396(14)
C5 C6 1.380(14)
C7 C12 1.383(14)
C7 C8 1.401(13)
C8 C9 1.363(15)
C9 C10 1.422(16)
C10 C11 1.354(16)
C11 C12 1.402(15)
C13 C14 1.396(14)
C13 C18 1.388(14)
C14 C15 1.388(14)
C15 C16 1.361(16)
C16 C17 1.403(15)
C17 C18 1.400(15)
C19 C20 1.393(14)
C19 C24 1.395(16)
C20 C21 1.354(15)
C21 C22 1.434(19)
C22 C23 1.313(19)
C23 C24 1.395(17)
C25 C26 1.392(14)
C25 C30 1.426(15)
C26 C27 1.378(15)
C27 C28 1.378(17)
C28 C29 1.388(16)
C29 C30 1.378(14)
C31 C32 1.377(14)
C31 C36 1.386(14)
C32 C33 1.405(15)
C33 C34 1.353(15)
C34 C35 1.400(16)
C35 C36 1.363(15)
C37 C42 1.365(15)
C37 C38 1.418(13)
C38 C39 1.360(15)
C39 C40 1.419(17)
C40 C41 1.391(16)
C41 C42 1.426(15)
C43 C44 1.385(14)
C43 C48 1.408(15)
C44 C45 1.379(16)
C45 C46 1.373(17)
C46 C47 1.387(15)
C47 C48 1.374(15)
C49 C50 1.382(15)
C49 C54 1.418(15)
C50 C51 1.396(16)
C51 C52 1.372(18)
C52 C53 1.405(18)
C53 C54 1.374(15)
C55 C60 1.396(15)
C55 C56 1.400(14)
C56 C57 1.372(16)
C57 C58 1.372(18)
C58 C59 1.392(16)
C59 C60 1.377(16)
C61 C62 1.378(13)
C61 C66 1.405(14)
C62 C63 1.399(14)
C63 C64 1.348(16)
C64 C65 1.405(16)
C65 C66 1.405(15)
C67 C72 1.386(15)
C67 C68 1.417(15)
C68 C69 1.360(16)
C69 C70 1.413(18)
C70 C71 1.361(17)
C71 C72 1.402(16)
C73 C74 1.377(14)
C73 C78 1.423(14)
C74 C75 1.359(15)
C75 C76 1.378(14)
C76 C77 1.360(15)
C77 C78 1.386(15)
C79 C80 1.408(18)
C79 C84 1.398(18)
C80 C81 1.40(2)
C81 C82 1.37(2)
C82 C83 1.41(2)
C83 C84 1.366(19)
C85 C86 1.350(17)
C85 C90 1.420(15)
C86 C87 1.396(16)
C87 C88 1.38(2)
C88 C89 1.41(2)
C89 C90 1.395(18)
C91 C96 1.372(15)
C91 C92 1.407(14)
C92 C93 1.346(17)
C93 C94 1.38(2)
C94 C95 1.39(2)
C95 C96 1.398(18)
C97 C102 1.399(14)
C97 C98 1.409(14)
C98 C99 1.378(14)
C99 C100 1.362(16)
C100 C101 1.384(15)
C101 C102 1.366(14)
C103 C104 1.365(15)
C103 C108 1.376(13)
C104 C105 1.385(15)
C105 C106 1.370(15)
C106 C107 1.381(15)
C107 C108 1.398(15)
C109 C114 1.378(15)
C109 C110 1.388(15)
C110 C111 1.360(16)
C111 C112 1.366(16)
C112 C113 1.397(17)
C113 C114 1.405(15)
C115 C116 1.389(14)
C115 C120 1.391(15)
C116 C117 1.370(15)
C117 C118 1.374(18)
C118 C119 1.397(17)
C119 C120 1.411(14)
C121 C122 1.387(14)
C121 C126 1.388(14)
C122 C123 1.358(14)
C123 C124 1.372(14)
C124 C125 1.376(15)
C125 C126 1.368(15)
C127 C128 1.394(15)
C127 C132 1.412(14)
C128 C129 1.390(16)
C129 C130 1.391(17)
C130 C131 1.351(17)
C131 C132 1.418(15)
C133 C138 1.356(15)
C133 C134 1.398(15)
C134 C135 1.388(15)
C135 C136 1.398(17)
C136 C137 1.368(17)
C137 C138 1.399(16)
C139 C140 1.378(15)
C139 C144 1.406(14)
C140 C141 1.374(15)
C141 C142 1.368(17)
C142 C143 1.378(16)
C143 C144 1.390(15)
